data_2020804
loop_
_publ_author_name
'Kamburov, Stoyan'
'Schmidt, Horst'
'Voigt, Wolfgang'
'Balarew, Christo'

_publ_section_title
;
 Crystal structures of sodium magnesium selenate decahydrate,
 Na~2~Mg(SeO~4~)~2~&#x00B7;10H~2~O, a new selenate salt, and sodium
 magnesium selenate dihydrate, Na~2~Mg(SeO~4~)~2~&#x00B7;2H~2~O
;
_journal_coeditor_code KU3198
_journal_issue 7
_journal_name_full 'Acta Crystallographica Section C'
_journal_page_first 582
_journal_page_last 587
_journal_paper_doi 10.1107/S2053229617009330
_journal_volume 73
_journal_year 2017
_chemical_formula_iupac 'Na2 Mg (Se O4)2, 10H2 O'
_chemical_formula_moiety 'Mg Na2 O8 Se2, 10(H2 O)'
_chemical_formula_sum 'H20 Mg Na2 O18 Se2'
_chemical_formula_weight 536.37
_chemical_name_systematic 'Disodium magnesium bis(selenate) decahydrate'
_space_group_crystal_system monoclinic
_space_group_IT_number 14
_space_group_name_Hall '-P 2ybc'
_space_group_name_H-M_alt 'P 1 21/c 1'
_symmetry_space_group_name_Hall '-P 2ybc'
_symmetry_space_group_name_H-M 'P 1 21/c 1'
_atom_sites_solution_hydrogens difmap
_audit_creation_method SHELXL-2014/7
_cell_angle_alpha 90.0000
_cell_angle_beta 106.640(10)
_cell_angle_gamma 90.000
_cell_formula_units_Z 2
_cell_length_a 12.671(2)
_cell_length_b 6.6100(10)
_cell_length_c 10.2706(2)
_cell_measurement_reflns_used 8438
_cell_measurement_temperature 150(2)
_cell_measurement_theta_max 29.213
_cell_measurement_theta_min 3.356
_cell_volume 824.19(19)
_computing_cell_refinement
;
X-AREA (Stoe & Cie, 2002)
;
_computing_data_collection
;
X-AREA (Stoe & Cie, 2002)
;
_computing_data_reduction
;
X-RED (Stoe & Cie, 2002)
;
_computing_molecular_graphics
;
DIAMOND (Brandenburg, 2012)
;
_computing_publication_material
;
publCIF (Westrip, 2010)
;
_computing_structure_refinement
;
SHELXL2014 (Sheldrick, 2015)
;
_computing_structure_solution
;
SHELXS2014 (Sheldrick, 2008)
;
_diffrn_ambient_temperature 150
_diffrn_detector_area_resol_mean 6.67
_diffrn_measured_fraction_theta_full 0.999
_diffrn_measured_fraction_theta_max 0.988
_diffrn_measurement_device '2-circle goniometer'
_diffrn_measurement_device_type 'Stoe IPDS 2T'
_diffrn_measurement_method 'rotation method'
_diffrn_radiation_monochromator 'plane graphite'
_diffrn_radiation_type 'Mo K\a'
_diffrn_radiation_wavelength 0.71073
_diffrn_reflns_av_R_equivalents 0.0370
_diffrn_reflns_limit_h_max 13
_diffrn_reflns_limit_h_min -17
_diffrn_reflns_limit_k_max 9
_diffrn_reflns_limit_k_min -9
_diffrn_reflns_limit_l_max 14
_diffrn_reflns_limit_l_min -14
_diffrn_reflns_number 8438
_diffrn_reflns_theta_full 25.242
_diffrn_reflns_theta_max 29.213
_diffrn_reflns_theta_min 3.356
_exptl_absorpt_coefficient_mu 4.662
_exptl_absorpt_correction_T_max 0.2980
_exptl_absorpt_correction_T_min 0.1394
_exptl_absorpt_correction_type integration
_exptl_absorpt_process_details
;
(Coppens & Hamilton, 1970)
;
_exptl_crystal_colour colorless
_exptl_crystal_density_diffrn 2.161
_exptl_crystal_description plate
_exptl_crystal_F_000 532
_exptl_crystal_size_max 0.5
_exptl_crystal_size_mid 0.3
_exptl_crystal_size_min 0.1
_refine_diff_density_max 0.344
_refine_diff_density_min -0.520
_refine_ls_extinction_method none
_refine_ls_goodness_of_fit_ref 1.011
_refine_ls_hydrogen_treatment refall
_refine_ls_matrix_type full
_refine_ls_number_parameters 146
_refine_ls_number_reflns 2196
_refine_ls_number_restraints 0
_refine_ls_restrained_S_all 1.011
_refine_ls_R_factor_all 0.0263
_refine_ls_R_factor_gt 0.0199
_refine_ls_shift/su_max 0.001
_refine_ls_shift/su_mean 0.000
_refine_ls_structure_factor_coef Fsqd
_refine_ls_weighting_details 'w=1/[\s^2^(Fo^2^)+(0.0170P)^2^+0.8734P] where P=(Fo^2^+2Fc^2^)/3'
_refine_ls_weighting_scheme calc
_refine_ls_wR_factor_gt 0.0434
_refine_ls_wR_factor_ref 0.0464
_reflns_number_gt 1923
_reflns_number_total 2196
_reflns_threshold_expression 'I > 2\s(I)'
_cod_data_source_file ku3198sup1.cif
_cod_data_source_block Na2_Seo4_Mg_Seo4_10H2O
_cod_original_cell_volume 824.2(3)
_cod_database_code 2020804
_shelx_space_group_comment
;
The symmetry employed for this shelxl refinement is uniquely defined
by the following loop, which should always be used as a source of
symmetry information in preference to the above space-group names.
They are only intended as comments.
;

loop_
_space_group_symop_operation_xyz
'x, y, z'
'-x, y+1/2, -z+1/2'
'-x, -y, -z'
'x, -y-1/2, z-1/2'

loop_
_atom_site_type_symbol
_atom_site_label
_atom_site_fract_x
_atom_site_fract_y
_atom_site_fract_z
_atom_site_U_iso_or_equiv
_atom_site_adp_type
_atom_site_calc_flag
_atom_site_occupancy
Mg Mg1 1.000000 0.500000 1.000000 0.01252(16) Uani d 1
Na Na1 0.51950(6) 0.25556(11) 0.59730(8) 0.01698(15) Uani d 1
Se Se1 0.72146(2) 0.01411(2) 0.83122(2) 0.01166(6) Uani d 1
O O1 0.78600(11) -0.0030(2) 0.99550(13) 0.0166(3) Uani d 1
O O2 0.79807(11) -0.0827(2) 0.74047(13) 0.0165(3) Uani d 1
O O3 0.69661(11) 0.25347(19) 0.78934(13) 0.0175(3) Uani d 1
O O4 0.60491(12) -0.1082(2) 0.79357(14) 0.0208(3) Uani d 1
O O5 0.38548(12) -0.0320(2) 0.52315(15) 0.0197(3) Uani d 1
H H5A 0.333(3) 0.020(5) 0.470(3) 0.041(9) Uiso d 1
H H5B 0.366(3) -0.090(5) 0.585(3) 0.040(8) Uiso d 1
O O6 0.40053(13) 0.4096(2) 0.39924(14) 0.0176(3) Uani d 1
H H6A 0.394(3) 0.327(5) 0.338(3) 0.043(9) Uiso d 1
H H6B 0.343(3) 0.419(5) 0.413(3) 0.032(8) Uiso d 1
O O7 0.86250(12) 0.5371(2) 0.83744(14) 0.0188(3) Uani d 1
H H7A 0.838(2) 0.649(5) 0.794(3) 0.033(7) Uiso d 1
H H7B 0.812(3) 0.454(5) 0.812(3) 0.039(8) Uiso d 1
O O8 1.08770(12) 0.6626(2) 0.88585(14) 0.0163(3) Uani d 1
H H8A 1.120(2) 0.758(5) 0.918(3) 0.031(8) Uiso d 1
H H8B 1.128(3) 0.591(6) 0.853(3) 0.048(9) Uiso d 1
O O9 1.02763(12) 0.2364(2) 0.90905(14) 0.0175(3) Uani d 1
H H9A 1.083(2) 0.174(5) 0.936(3) 0.030(7) Uiso d 1
H H9B 1.003(3) 0.218(5) 0.827(3) 0.045(9) Uiso d 1

loop_
_atom_site_aniso_label
_atom_site_aniso_U_11
_atom_site_aniso_U_22
_atom_site_aniso_U_33
_atom_site_aniso_U_12
_atom_site_aniso_U_13
_atom_site_aniso_U_23
Mg1 0.0149(4) 0.0103(4) 0.0122(4) 0.0009(3) 0.0037(3) 0.0006(3)
Na1 0.0178(4) 0.0160(3) 0.0169(3) 0.0014(3) 0.0047(3) -0.0006(3)
Se1 0.01403(8) 0.00992(8) 0.01125(8) 0.00030(6) 0.00395(6) -0.00004(6)
O1 0.0191(6) 0.0159(6) 0.0136(5) 0.0013(5) 0.0028(5) 0.0009(5)
O2 0.0205(6) 0.0135(6) 0.0182(6) 0.0019(5) 0.0098(5) 0.0010(5)
O3 0.0214(7) 0.0114(6) 0.0186(6) 0.0034(5) 0.0039(5) 0.0014(5)
O4 0.0206(7) 0.0245(7) 0.0187(6) -0.0069(6) 0.0077(5) -0.0054(5)
O5 0.0221(7) 0.0197(7) 0.0181(6) -0.0015(6) 0.0072(6) 0.0027(5)
O6 0.0190(7) 0.0171(6) 0.0161(6) -0.0013(5) 0.0041(5) -0.0020(5)
O7 0.0183(6) 0.0132(6) 0.0206(6) 0.0005(5) -0.0011(5) 0.0035(5)
O8 0.0191(7) 0.0130(6) 0.0180(6) -0.0019(5) 0.0073(5) -0.0023(5)
O9 0.0200(7) 0.0155(6) 0.0154(6) 0.0050(5) 0.0023(5) -0.0029(5)

loop_
_atom_type_symbol
_atom_type_description
_atom_type_scat_dispersion_real
_atom_type_scat_dispersion_imag
_atom_type_scat_source
Na Na 0.0362 0.0249 'International Tables Vol C Tables 4.2.6.8 and 6.1.1.4'
Mg Mg 0.0486 0.0363 'International Tables Vol C Tables 4.2.6.8 and 6.1.1.4'
Se Se -0.0929 2.2259 'International Tables Vol C Tables 4.2.6.8 and 6.1.1.4'
O O 0.0106 0.0060 'International Tables Vol C Tables 4.2.6.8 and 6.1.1.4'
H H 0.0000 0.0000 'International Tables Vol C Tables 4.2.6.8 and 6.1.1.4'

loop_
_geom_angle_atom_site_label_1
_geom_angle_atom_site_label_2
_geom_angle_atom_site_label_3
_geom_angle_site_symmetry_1
_geom_angle_site_symmetry_3
_geom_angle
O9 Mg1 O9 3_767 . 180.0
O9 Mg1 O7 3_767 . 93.04(6)
O9 Mg1 O7 . . 86.96(6)
O9 Mg1 O7 3_767 3_767 86.96(6)
O9 Mg1 O7 . 3_767 93.04(6)
O7 Mg1 O7 . 3_767 180.00(8)
O9 Mg1 O8 3_767 3_767 89.65(6)
O9 Mg1 O8 . 3_767 90.35(6)
O7 Mg1 O8 . 3_767 93.04(6)
O7 Mg1 O8 3_767 3_767 86.96(6)
O9 Mg1 O8 3_767 . 90.35(6)
O9 Mg1 O8 . . 89.65(6)
O7 Mg1 O8 . . 86.96(6)
O7 Mg1 O8 3_767 . 93.04(6)
O8 Mg1 O8 3_767 . 180.0
O4 Na1 O6 2_656 . 84.10(6)
O4 Na1 O6 2_656 3_666 88.74(6)
O6 Na1 O6 . 3_666 77.45(6)
O4 Na1 O5 2_656 3_656 163.93(6)
O6 Na1 O5 . 3_656 96.24(6)
O6 Na1 O5 3_666 3_656 107.05(6)
O4 Na1 O5 2_656 . 86.98(6)
O6 Na1 O5 . . 81.82(6)
O6 Na1 O5 3_666 . 159.15(6)
O5 Na1 O5 3_656 . 77.20(6)
O4 Na1 O3 2_656 . 101.31(5)
O6 Na1 O3 . . 150.52(6)
O6 Na1 O3 3_666 . 73.76(5)
O5 Na1 O3 3_656 . 86.33(5)
O5 Na1 O3 . . 127.09(6)
O4 Na1 Se1 2_656 . 108.45(4)
O6 Na1 Se1 . . 167.40(5)
O6 Na1 Se1 3_666 . 101.11(4)
O5 Na1 Se1 3_656 . 72.06(4)
O5 Na1 Se1 . . 99.60(5)
O3 Na1 Se1 . . 28.08(3)
O4 Na1 Na1 2_656 3_666 85.44(5)
O6 Na1 Na1 . 3_666 39.15(4)
O6 Na1 Na1 3_666 3_666 38.30(4)
O5 Na1 Na1 3_656 3_666 104.99(5)
O5 Na1 Na1 . 3_666 120.93(5)
O3 Na1 Na1 . 3_666 111.83(5)
Se1 Na1 Na1 . 3_666 138.10(4)
O4 Na1 Na1 2_656 3_656 124.93(5)
O6 Na1 Na1 . 3_656 88.65(5)
O6 Na1 Na1 3_666 3_656 142.26(5)
O5 Na1 Na1 3_656 3_656 39.19(4)
O5 Na1 Na1 . 3_656 38.01(4)
O3 Na1 Na1 . 3_656 110.51(5)
Se1 Na1 Na1 . 3_656 85.04(3)
Na1 Na1 Na1 3_666 3_656 119.77(4)
O4 Se1 O3 . . 108.81(7)
O4 Se1 O2 . . 108.19(7)
O3 Se1 O2 . . 108.89(7)
O4 Se1 O1 . . 110.95(7)
O3 Se1 O1 . . 109.51(7)
O2 Se1 O1 . . 110.45(7)
O4 Se1 Na1 . . 67.32(6)
O3 Se1 Na1 . . 46.28(5)
O2 Se1 Na1 . . 103.29(5)
O1 Se1 Na1 . . 144.33(5)
Se1 O3 Na1 . . 105.65(7)
Se1 O4 Na1 . 2_646 139.46(8)
Na1 O5 Na1 3_656 . 102.80(6)
Na1 O6 Na1 . 3_666 102.55(6)

loop_
_geom_bond_atom_site_label_1
_geom_bond_atom_site_label_2
_geom_bond_site_symmetry_2
_geom_bond_distance
Mg1 O9 3_767 2.0541(14)
Mg1 O9 . 2.0541(14)
Mg1 O7 . 2.0535(14)
Mg1 O7 3_767 2.0535(14)
Mg1 O8 3_767 2.1238(14)
Mg1 O8 . 2.1238(14)
Na1 O4 2_656 2.3590(16)
Na1 O6 . 2.3855(16)
Na1 O6 3_666 2.4302(18)
Na1 O5 3_656 2.4529(17)
Na1 O5 . 2.5173(18)
Na1 O3 . 2.5280(15)
Na1 Se1 . 3.3683(9)
Na1 Na1 3_666 3.7572(18)
Na1 Na1 3_656 3.8844(18)
Se1 O4 . 1.6301(14)
Se1 O3 . 1.6462(14)
Se1 O2 . 1.6551(13)
Se1 O1 . 1.6547(13)

loop_
_geom_hbond_atom_site_label_D
_geom_hbond_atom_site_label_H
_geom_hbond_atom_site_label_A
_geom_hbond_site_symmetry_A
_geom_hbond_distance_DH
_geom_hbond_distance_HA
_geom_hbond_distance_DA
_geom_hbond_angle_DHA
O9 H9B O8 2_746 0.82(3) 2.19(3) 3.002(2) 170(3)
O9 H9A O1 3_757 0.79(3) 1.97(3) 2.755(2) 176(3)
O9 H9A Se1 3_757 0.79(3) 3.17(3) 3.8868(15) 153(2)
O8 H8B O2 2_756 0.83(4) 1.91(4) 2.736(2) 172(3)
O8 H8B Se1 2_756 0.83(4) 3.09(3) 3.8561(15) 154(3)
O8 H8A O1 3_767 0.77(3) 2.06(3) 2.827(2) 176(3)
O8 H8A Se1 3_767 0.77(3) 3.16(3) 3.8515(15) 151(3)
O7 H7B O3 . 0.83(3) 1.93(3) 2.754(2) 169(3)
O7 H7B Se1 . 0.83(3) 3.15(3) 3.8837(18) 149(3)
O7 H7A O2 1_565 0.87(3) 1.88(3) 2.740(2) 167(3)
O7 H7A Se1 1_565 0.87(3) 2.91(3) 3.6162(17) 139(2)
O6 H6B O1 2_656 0.78(3) 2.17(3) 2.925(2) 162(3)
O6 H6B Se1 2_656 0.78(3) 3.04(3) 3.6030(16) 132(2)
O6 H6A O4 3_656 0.82(3) 1.98(3) 2.796(2) 172(3)
O6 H6A Se1 3_656 0.82(3) 2.96(3) 3.7070(16) 151(3)
O5 H5B O3 2_646 0.84(3) 1.99(3) 2.819(2) 172(3)
O5 H5B Se1 2_646 0.84(3) 3.06(3) 3.7730(17) 145(3)
O5 H5A O2 3_656 0.80(3) 2.36(3) 3.116(2) 158(3)
O5 H5A Se1 3_656 0.80(3) 2.98(3) 3.5031(15) 125(3)

_cod_database_fobs_code 2020804
